data_7028870
loop_
_publ_author_name
'Ai, Pengfei'
'Danopoulos, Andreas A.'
'Braunstein, Pierre'

_publ_section_title
;
 Non-symmetric diphosphines based on the imidazole scaffold: an unusual
 group interchange involving Pd-CH3 and (imidazole)P-Ph cleavage.
;
_journal_issue 5
_journal_name_full 'Dalton transactions (Cambridge, England : 2003)'
_journal_page_first 1957
_journal_page_last 1960
_journal_paper_doi 10.1039/c3dt53025f
_journal_volume 43
_journal_year 2014
_chemical_formula_moiety 'C24 H33 Cl N2 P2 Pd'
_chemical_formula_sum 'C24 H33 Cl N2 P2 Pd'
_chemical_formula_weight 553.31
_chemical_name_systematic
;
 ?
;
_space_group_IT_number 14
_symmetry_cell_setting monoclinic
_symmetry_space_group_name_Hall '-P 2ybc'
_symmetry_space_group_name_H-M 'P 1 21/c 1'
_atom_sites_solution_hydrogens geom
_atom_sites_solution_primary direct
_atom_sites_solution_secondary difmap
_audit_creation_method SHELXL-97
_cell_angle_alpha 90.00
_cell_angle_beta 96.664(2)
_cell_angle_gamma 90.00
_cell_formula_units_Z 4
_cell_length_a 8.0415(2)
_cell_length_b 14.3830(4)
_cell_length_c 21.4302(5)
_cell_measurement_reflns_used 9810
_cell_measurement_temperature 173(2)
_cell_measurement_theta_max 27.485
_cell_measurement_theta_min 0.998
_cell_volume 2461.89(11)
_computing_cell_refinement 'Denzo (Nonius B.V., 1998)'
_computing_data_collection 'Collect (Nonius B.V., 1998)'
_computing_data_reduction 'Denzo (Nonius B.V., 1998)'
_computing_molecular_graphics 'PLATON 98 (Spek, 1998)'
_computing_publication_material 'SHELXL-97 (Sheldrick, 1997)'
_computing_structure_refinement 'SHELXL-97 (Sheldrick, 2008)'
_computing_structure_solution 'SHELXS-97 (Sheldrick, 1997)'
_diffrn_ambient_temperature 173(2)
_diffrn_measured_fraction_theta_full 0.995
_diffrn_measured_fraction_theta_max 0.995
_diffrn_measurement_device_type KappaCCD
_diffrn_measurement_method 'phi and omega scans'
_diffrn_radiation_monochromator graphite
_diffrn_radiation_source 'fine-focus sealed tube'
_diffrn_radiation_type MoK\a
_diffrn_radiation_wavelength 0.71073
_diffrn_reflns_av_R_equivalents 0.0486
_diffrn_reflns_av_sigmaI/netI 0.0422
_diffrn_reflns_limit_h_max 10
_diffrn_reflns_limit_h_min -10
_diffrn_reflns_limit_k_max 17
_diffrn_reflns_limit_k_min -18
_diffrn_reflns_limit_l_max 27
_diffrn_reflns_limit_l_min -19
_diffrn_reflns_number 15023
_diffrn_reflns_theta_full 27.49
_diffrn_reflns_theta_max 27.49
_diffrn_reflns_theta_min 1.71
_exptl_absorpt_coefficient_mu 1.006
_exptl_absorpt_correction_T_max 0.81271
_exptl_absorpt_correction_T_min 0.66986
_exptl_absorpt_correction_type multi-scan
_exptl_absorpt_process_details 'MULscanABS in PLATON (Spek, 2003)'
_exptl_crystal_colour colorless
_exptl_crystal_density_diffrn 1.493
_exptl_crystal_density_method 'not measured'
_exptl_crystal_description plate
_exptl_crystal_F_000 1136
_exptl_crystal_size_max 0.40
_exptl_crystal_size_mid 0.25
_exptl_crystal_size_min 0.15
_refine_diff_density_max 0.494
_refine_diff_density_min -1.197
_refine_diff_density_rms 0.154
_refine_ls_extinction_method none
_refine_ls_goodness_of_fit_ref 1.086
_refine_ls_hydrogen_treatment constr
_refine_ls_matrix_type full
_refine_ls_number_parameters 278
_refine_ls_number_reflns 5627
_refine_ls_number_restraints 0
_refine_ls_restrained_S_all 1.086
_refine_ls_R_factor_all 0.0401
_refine_ls_R_factor_gt 0.0314
_refine_ls_shift/su_max 0.001
_refine_ls_shift/su_mean 0.000
_refine_ls_structure_factor_coef Fsqd
_refine_ls_weighting_details 'calc w=1/[\s^2^(Fo^2^)+(0.0352P)^2^+1.8784P] where P=(Fo^2^+2Fc^2^)/3'
_refine_ls_weighting_scheme calc
_refine_ls_wR_factor_gt 0.0783
_refine_ls_wR_factor_ref 0.0849
_reflns_number_gt 4860
_reflns_number_total 5627
_reflns_threshold_expression I>2\s(I)
_cod_data_source_file c3dt53025f.txt
_cod_data_source_block pbad130711_comp1b
_cod_depositor_comments
;
The following automatic conversions were performed:

'_symmetry_cell_setting' value 'Monoclinic' changed to 'monoclinic'
according to
/usr/data/users/saulius/automatic-downloads/current/RSC/lib/dictionaries/cif_core.dic
dictionary named 'cif_core.dic' version 2.4.2 from 2011-04-26.

Automatic conversion script
Id: cif_fix_values 2281 2013-09-26 08:29:07Z andrius 
;
_cod_original_sg_symbol_H-M 'P 21/c'
_cod_database_code 7028870

loop_
_symmetry_equiv_pos_as_xyz
'x, y, z'
'-x, y+1/2, -z+1/2'
'-x, -y, -z'
'x, -y-1/2, z-1/2'

loop_
_atom_site_label
_atom_site_type_symbol
_atom_site_fract_x
_atom_site_fract_y
_atom_site_fract_z
_atom_site_U_iso_or_equiv
_atom_site_adp_type
_atom_site_occupancy
_atom_site_symmetry_multiplicity
_atom_site_calc_flag
_atom_site_refinement_flags
C1 C 0.8880(3) 0.34092(16) 0.57697(11) 0.0198(5) Uani 1 1 d .
C2 C 1.0261(3) 0.43537(16) 0.64483(12) 0.0221(5) Uani 1 1 d .
H2 H 1.0758 0.4642 0.6823 0.026 Uiso 1 1 calc R
C3 C 1.0376(3) 0.46385(18) 0.58537(12) 0.0252(5) Uani 1 1 d .
H3 H 1.0974 0.5173 0.5746 0.030 Uiso 1 1 calc R
C4 C 0.5984(3) 0.30149(17) 0.49558(11) 0.0210(5) Uani 1 1 d .
C5 C 0.4489(3) 0.33024(19) 0.51646(13) 0.0294(6) Uani 1 1 d .
H5 H 0.4222 0.3118 0.5567 0.035 Uiso 1 1 calc R
C6 C 0.3390(3) 0.3861(2) 0.47814(14) 0.0356(7) Uani 1 1 d .
H6 H 0.2373 0.4062 0.4924 0.043 Uiso 1 1 calc R
C7 C 0.3767(3) 0.4125(2) 0.41955(13) 0.0321(6) Uani 1 1 d .
H7 H 0.3011 0.4508 0.3937 0.039 Uiso 1 1 calc R
C8 C 0.5239(4) 0.3835(2) 0.39818(13) 0.0332(6) Uani 1 1 d .
H8 H 0.5491 0.4014 0.3577 0.040 Uiso 1 1 calc R
C9 C 0.6346(3) 0.32819(18) 0.43628(12) 0.0271(6) Uani 1 1 d .
H9 H 0.7360 0.3084 0.4217 0.033 Uiso 1 1 calc R
C10 C 0.8801(3) 0.17593(17) 0.50003(12) 0.0215(5) Uani 1 1 d .
C11 C 1.0475(3) 0.1947(2) 0.49593(14) 0.0351(7) Uani 1 1 d .
H11 H 1.1011 0.2447 0.5192 0.042 Uiso 1 1 calc R
C12 C 1.1375(4) 0.1404(2) 0.45777(15) 0.0402(7) Uani 1 1 d .
H12 H 1.2516 0.1546 0.4545 0.048 Uiso 1 1 calc R
C13 C 1.0628(4) 0.0663(2) 0.42480(13) 0.0339(6) Uani 1 1 d .
H13 H 1.1252 0.0287 0.3994 0.041 Uiso 1 1 calc R
C14 C 0.8961(4) 0.04731(19) 0.42899(13) 0.0316(6) Uani 1 1 d .
H14 H 0.8439 -0.0036 0.4063 0.038 Uiso 1 1 calc R
C15 C 0.8049(3) 0.10136(18) 0.46573(12) 0.0288(6) Uani 1 1 d .
H15 H 0.6900 0.0879 0.4678 0.035 Uiso 1 1 calc R
C16 C 0.7222(3) 0.35775(17) 0.73948(11) 0.0217(5) Uani 1 1 d .
C17 C 0.6800(4) 0.3072(2) 0.79864(14) 0.0346(6) Uani 1 1 d .
H17A H 0.7795 0.3053 0.8297 0.052 Uiso 1 1 calc R
H17B H 0.6435 0.2437 0.7877 0.052 Uiso 1 1 calc R
H17C H 0.5899 0.3405 0.8163 0.052 Uiso 1 1 calc R
C18 C 0.7946(3) 0.45394(18) 0.75744(13) 0.0277(6) Uani 1 1 d .
H18A H 0.7166 0.4880 0.7810 0.042 Uiso 1 1 calc R
H18B H 0.8111 0.4886 0.7193 0.042 Uiso 1 1 calc R
H18C H 0.9022 0.4468 0.7835 0.042 Uiso 1 1 calc R
C19 C 0.5608(3) 0.3724(2) 0.69439(14) 0.0309(6) Uani 1 1 d .
H19A H 0.5049 0.3124 0.6857 0.046 Uiso 1 1 calc R
H19B H 0.5889 0.3995 0.6550 0.046 Uiso 1 1 calc R
H19C H 0.4859 0.4145 0.7138 0.046 Uiso 1 1 calc R
C20 C 1.0579(3) 0.24291(17) 0.74224(12) 0.0240(5) Uani 1 1 d .
C21 C 1.1590(3) 0.1988(2) 0.69333(14) 0.0365(7) Uani 1 1 d .
H21A H 1.1887 0.2468 0.6641 0.055 Uiso 1 1 calc R
H21B H 1.0914 0.1507 0.6700 0.055 Uiso 1 1 calc R
H21C H 1.2612 0.1708 0.7147 0.055 Uiso 1 1 calc R
C22 C 1.0153(4) 0.1675(2) 0.78851(16) 0.0406(8) Uani 1 1 d .
H22A H 1.1187 0.1376 0.8073 0.061 Uiso 1 1 calc R
H22B H 0.9422 0.1209 0.7661 0.061 Uiso 1 1 calc R
H22C H 0.9579 0.1958 0.8217 0.061 Uiso 1 1 calc R
C23 C 1.1629(4) 0.3181(2) 0.77843(15) 0.0367(7) Uani 1 1 d .
H23A H 1.2644 0.2901 0.8004 0.055 Uiso 1 1 calc R
H23B H 1.0976 0.3470 0.8091 0.055 Uiso 1 1 calc R
H23C H 1.1941 0.3655 0.7490 0.055 Uiso 1 1 calc R
C24 C 0.5222(3) 0.0893(2) 0.57716(13) 0.0309(6) Uani 1 1 d .
H24A H 0.5061 0.1158 0.5348 0.046 Uiso 1 1 calc R
H24B H 0.4147 0.0876 0.5945 0.046 Uiso 1 1 calc R
H24C H 0.5664 0.0260 0.5753 0.046 Uiso 1 1 calc R
N1 N 0.9275(2) 0.35578(13) 0.64047(9) 0.0168(4) Uani 1 1 d .
N2 N 0.9508(3) 0.40486(15) 0.54249(10) 0.0260(5) Uani 1 1 d .
P1 P 0.75592(7) 0.24322(4) 0.54968(3) 0.01818(13) Uani 1 1 d .
P2 P 0.85733(7) 0.28075(4) 0.69607(3) 0.01624(13) Uani 1 1 d .
Cl1 Cl 0.62853(9) 0.07546(5) 0.71929(3) 0.03824(18) Uani 1 1 d .
Pd1 Pd 0.69152(2) 0.171259(12) 0.634623(8) 0.01848(7) Uani 1 1 d .

loop_
_atom_site_aniso_label
_atom_site_aniso_U_11
_atom_site_aniso_U_22
_atom_site_aniso_U_33
_atom_site_aniso_U_23
_atom_site_aniso_U_13
_atom_site_aniso_U_12
C1 0.0227(12) 0.0176(12) 0.0196(12) -0.0004(9) 0.0051(9) -0.0036(10)
C2 0.0234(12) 0.0163(12) 0.0268(13) -0.0022(10) 0.0043(10) -0.0061(10)
C3 0.0293(13) 0.0206(12) 0.0267(13) 0.0012(10) 0.0077(10) -0.0082(11)
C4 0.0207(11) 0.0211(12) 0.0204(12) -0.0019(10) -0.0004(9) -0.0021(10)
C5 0.0206(12) 0.0400(16) 0.0281(14) 0.0049(11) 0.0041(10) -0.0006(11)
C6 0.0213(12) 0.0470(18) 0.0387(16) 0.0052(14) 0.0038(11) 0.0064(12)
C7 0.0285(13) 0.0332(15) 0.0325(15) 0.0051(12) -0.0053(11) 0.0045(12)
C8 0.0400(15) 0.0361(16) 0.0230(13) 0.0046(12) 0.0025(11) 0.0047(13)
C9 0.0282(13) 0.0299(15) 0.0235(13) -0.0007(10) 0.0040(10) 0.0066(11)
C10 0.0239(12) 0.0220(13) 0.0183(12) 0.0018(9) 0.0012(9) 0.0034(10)
C11 0.0252(13) 0.0438(17) 0.0366(16) -0.0124(14) 0.0052(11) -0.0022(13)
C12 0.0264(14) 0.056(2) 0.0389(17) -0.0099(15) 0.0073(12) 0.0058(14)
C13 0.0432(16) 0.0341(16) 0.0248(13) 0.0006(12) 0.0051(12) 0.0177(13)
C14 0.0480(16) 0.0220(13) 0.0249(13) -0.0016(11) 0.0047(12) 0.0018(12)
C15 0.0334(14) 0.0246(13) 0.0287(14) -0.0020(11) 0.0056(11) -0.0045(11)
C16 0.0251(12) 0.0188(12) 0.0222(12) 0.0001(10) 0.0077(9) -0.0006(10)
C17 0.0463(17) 0.0305(15) 0.0305(15) 0.0000(12) 0.0194(13) -0.0036(13)
C18 0.0347(14) 0.0201(13) 0.0295(14) -0.0047(11) 0.0089(11) -0.0009(11)
C19 0.0228(12) 0.0303(15) 0.0401(16) -0.0057(12) 0.0055(11) 0.0038(11)
C20 0.0241(12) 0.0194(12) 0.0275(13) 0.0024(10) -0.0017(10) 0.0032(10)
C21 0.0291(14) 0.0377(16) 0.0418(17) -0.0050(14) 0.0007(12) 0.0130(13)
C22 0.0401(17) 0.0358(17) 0.0439(19) 0.0199(14) -0.0041(14) 0.0039(13)
C23 0.0315(15) 0.0319(16) 0.0421(18) -0.0025(13) -0.0150(13) -0.0008(12)
C24 0.0276(13) 0.0338(15) 0.0311(14) -0.0041(12) 0.0020(11) -0.0169(12)
N1 0.0185(9) 0.0131(9) 0.0192(10) -0.0002(8) 0.0037(7) -0.0027(8)
N2 0.0312(11) 0.0247(11) 0.0228(11) 0.0040(9) 0.0052(9) -0.0067(9)
P1 0.0181(3) 0.0183(3) 0.0180(3) 0.0006(2) 0.0015(2) -0.0030(2)
P2 0.0190(3) 0.0128(3) 0.0172(3) 0.0016(2) 0.0031(2) -0.0015(2)
Cl1 0.0488(4) 0.0326(4) 0.0342(4) 0.0087(3) 0.0084(3) -0.0179(3)
Pd1 0.01928(11) 0.01534(11) 0.02123(11) -0.00006(7) 0.00408(7) -0.00420(7)

loop_
_atom_type_symbol
_atom_type_description
_atom_type_scat_dispersion_real
_atom_type_scat_dispersion_imag
_atom_type_scat_source
C C 0.0033 0.0016 'International Tables Vol C Tables 4.2.6.8 and 6.1.1.4'
H H 0.0000 0.0000 'International Tables Vol C Tables 4.2.6.8 and 6.1.1.4'
N N 0.0061 0.0033 'International Tables Vol C Tables 4.2.6.8 and 6.1.1.4'
P P 0.1023 0.0942 'International Tables Vol C Tables 4.2.6.8 and 6.1.1.4'
Cl Cl 0.1484 0.1585 'International Tables Vol C Tables 4.2.6.8 and 6.1.1.4'
Pd Pd -0.9988 1.0072 'International Tables Vol C Tables 4.2.6.8 and 6.1.1.4'

loop_
_geom_angle_atom_site_label_1
_geom_angle_atom_site_label_2
_geom_angle_atom_site_label_3
_geom_angle
N2 C1 N1 112.7(2)
N2 C1 P1 127.41(19)
N1 C1 P1 119.80(17)
C3 C2 N1 106.7(2)
C3 C2 H2 126.7
N1 C2 H2 126.7
C2 C3 N2 110.9(2)
C2 C3 H3 124.5
N2 C3 H3 124.5
C9 C4 C5 119.5(2)
C9 C4 P1 120.35(19)
C5 C4 P1 119.67(19)
C6 C5 C4 119.7(3)
C6 C5 H5 120.2
C4 C5 H5 120.2
C7 C6 C5 120.3(3)
C7 C6 H6 119.8
C5 C6 H6 119.8
C6 C7 C8 120.4(3)
C6 C7 H7 119.8
C8 C7 H7 119.8
C7 C8 C9 119.6(3)
C7 C8 H8 120.2
C9 C8 H8 120.2
C8 C9 C4 120.5(2)
C8 C9 H9 119.7
C4 C9 H9 119.7
C11 C10 C15 118.7(2)
C11 C10 P1 122.5(2)
C15 C10 P1 118.84(19)
C10 C11 C12 120.2(3)
C10 C11 H11 119.9
C12 C11 H11 119.9
C13 C12 C11 120.6(3)
C13 C12 H12 119.7
C11 C12 H12 119.7
C12 C13 C14 119.3(3)
C12 C13 H13 120.4
C14 C13 H13 120.4
C15 C14 C13 120.7(3)
C15 C14 H14 119.6
C13 C14 H14 119.6
C14 C15 C10 120.5(3)
C14 C15 H15 119.8
C10 C15 H15 119.8
C18 C16 C17 109.5(2)
C18 C16 C19 107.6(2)
C17 C16 C19 109.4(2)
C18 C16 P2 115.69(17)
C17 C16 P2 109.13(18)
C19 C16 P2 105.33(17)
C16 C17 H17A 109.5
C16 C17 H17B 109.5
H17A C17 H17B 109.5
C16 C17 H17C 109.5
H17A C17 H17C 109.5
H17B C17 H17C 109.5
C16 C18 H18A 109.5
C16 C18 H18B 109.5
H18A C18 H18B 109.5
C16 C18 H18C 109.5
H18A C18 H18C 109.5
H18B C18 H18C 109.5
C16 C19 H19A 109.5
C16 C19 H19B 109.5
H19A C19 H19B 109.5
C16 C19 H19C 109.5
H19A C19 H19C 109.5
H19B C19 H19C 109.5
C23 C20 C22 108.9(2)
C23 C20 C21 109.5(2)
C22 C20 C21 108.9(2)
C23 C20 P2 116.99(18)
C22 C20 P2 107.68(18)
C21 C20 P2 104.54(17)
C20 C21 H21A 109.5
C20 C21 H21B 109.5
H21A C21 H21B 109.5
C20 C21 H21C 109.5
H21A C21 H21C 109.5
H21B C21 H21C 109.5
C20 C22 H22A 109.5
C20 C22 H22B 109.5
H22A C22 H22B 109.5
C20 C22 H22C 109.5
H22A C22 H22C 109.5
H22B C22 H22C 109.5
C20 C23 H23A 109.5
C20 C23 H23B 109.5
H23A C23 H23B 109.5
C20 C23 H23C 109.5
H23A C23 H23C 109.5
H23B C23 H23C 109.5
Pd1 C24 H24A 109.5
Pd1 C24 H24B 109.5
H24A C24 H24B 109.5
Pd1 C24 H24C 109.5
H24A C24 H24C 109.5
H24B C24 H24C 109.5
C1 N1 C2 104.99(19)
C1 N1 P2 121.45(16)
C2 N1 P2 133.56(17)
C1 N2 C3 104.7(2)
C1 P1 C4 100.76(11)
C1 P1 C10 105.05(11)
C4 P1 C10 105.13(11)
C1 P1 Pd1 106.36(8)
C4 P1 Pd1 121.92(8)
C10 P1 Pd1 115.46(8)
N1 P2 C20 102.31(10)
N1 P2 C16 103.01(10)
C20 P2 C16 115.04(11)
N1 P2 Pd1 103.72(7)
C20 P2 Pd1 119.76(8)
C16 P2 Pd1 110.40(8)
C24 Pd1 P1 88.73(8)
C24 Pd1 P2 172.21(8)
P1 Pd1 P2 88.62(2)
C24 Pd1 Cl1 86.61(8)
P1 Pd1 Cl1 172.57(3)
P2 Pd1 Cl1 96.73(2)

loop_
_geom_bond_atom_site_label_1
_geom_bond_atom_site_label_2
_geom_bond_distance
C1 N2 1.317(3)
C1 N1 1.378(3)
C1 P1 1.817(2)
C2 C3 1.352(3)
C2 N1 1.389(3)
C2 H2 0.9500
C3 N2 1.379(3)
C3 H3 0.9500
C4 C9 1.390(4)
C4 C5 1.393(3)
C4 P1 1.820(2)
C5 C6 1.390(4)
C5 H5 0.9500
C6 C7 1.379(4)
C6 H6 0.9500
C7 C8 1.382(4)
C7 H7 0.9500
C8 C9 1.387(4)
C8 H8 0.9500
C9 H9 0.9500
C10 C11 1.386(4)
C10 C15 1.398(4)
C10 P1 1.820(3)
C11 C12 1.393(4)
C11 H11 0.9500
C12 C13 1.377(4)
C12 H12 0.9500
C13 C14 1.381(4)
C13 H13 0.9500
C14 C15 1.377(4)
C14 H14 0.9500
C15 H15 0.9500
C16 C18 1.533(3)
C16 C17 1.533(4)
C16 C19 1.540(4)
C16 P2 1.873(2)
C17 H17A 0.9800
C17 H17B 0.9800
C17 H17C 0.9800
C18 H18A 0.9800
C18 H18B 0.9800
C18 H18C 0.9800
C19 H19A 0.9800
C19 H19B 0.9800
C19 H19C 0.9800
C20 C23 1.527(4)
C20 C22 1.535(4)
C20 C21 1.536(4)
C20 P2 1.872(2)
C21 H21A 0.9800
C21 H21B 0.9800
C21 H21C 0.9800
C22 H22A 0.9800
C22 H22B 0.9800
C22 H22C 0.9800
C23 H23A 0.9800
C23 H23B 0.9800
C23 H23C 0.9800
C24 Pd1 2.091(2)
C24 H24A 0.9800
C24 H24B 0.9800
C24 H24C 0.9800
N1 P2 1.749(2)
P1 Pd1 2.2072(6)
P2 Pd1 2.3632(6)
Cl1 Pd1 2.3792(7)

loop_
_geom_torsion_atom_site_label_1
_geom_torsion_atom_site_label_2
_geom_torsion_atom_site_label_3
_geom_torsion_atom_site_label_4
_geom_torsion
N1 C2 C3 N2 -0.5(3)
C9 C4 C5 C6 -0.8(4)
P1 C4 C5 C6 170.9(2)
C4 C5 C6 C7 0.5(4)
C5 C6 C7 C8 0.2(5)
C6 C7 C8 C9 -0.5(4)
C7 C8 C9 C4 0.2(4)
C5 C4 C9 C8 0.5(4)
P1 C4 C9 C8 -171.2(2)
C15 C10 C11 C12 0.6(4)
P1 C10 C11 C12 179.2(2)
C10 C11 C12 C13 -1.4(5)
C11 C12 C13 C14 1.2(5)
C12 C13 C14 C15 -0.1(4)
C13 C14 C15 C10 -0.7(4)
C11 C10 C15 C14 0.5(4)
P1 C10 C15 C14 -178.2(2)
N2 C1 N1 C2 -1.2(3)
P1 C1 N1 C2 -179.11(17)
N2 C1 N1 P2 179.54(17)
P1 C1 N1 P2 1.6(3)
C3 C2 N1 C1 1.0(3)
C3 C2 N1 P2 -179.87(18)
N1 C1 N2 C3 0.9(3)
P1 C1 N2 C3 178.60(19)
C2 C3 N2 C1 -0.2(3)
N2 C1 P1 C4 -49.3(3)
N1 C1 P1 C4 128.31(19)
N2 C1 P1 C10 59.8(3)
N1 C1 P1 C10 -122.64(19)
N2 C1 P1 Pd1 -177.4(2)
N1 C1 P1 Pd1 0.2(2)
C9 C4 P1 C1 77.0(2)
C5 C4 P1 C1 -94.6(2)
C9 C4 P1 C10 -32.0(2)
C5 C4 P1 C10 156.4(2)
C9 C4 P1 Pd1 -165.84(17)
C5 C4 P1 Pd1 22.5(3)
C11 C10 P1 C1 8.8(3)
C15 C10 P1 C1 -172.5(2)
C11 C10 P1 C4 114.7(2)
C15 C10 P1 C4 -66.7(2)
C11 C10 P1 Pd1 -108.0(2)
C15 C10 P1 Pd1 70.6(2)
C1 N1 P2 C20 122.75(19)
C2 N1 P2 C20 -56.3(2)
C1 N1 P2 C16 -117.57(19)
C2 N1 P2 C16 63.4(2)
C1 N1 P2 Pd1 -2.44(19)
C2 N1 P2 Pd1 178.5(2)
C23 C20 P2 N1 63.3(2)
C22 C20 P2 N1 -173.70(19)
C21 C20 P2 N1 -57.95(19)
C23 C20 P2 C16 -47.5(2)
C22 C20 P2 C16 75.4(2)
C21 C20 P2 C16 -168.83(17)
C23 C20 P2 Pd1 177.19(18)
C22 C20 P2 Pd1 -59.8(2)
C21 C20 P2 Pd1 55.9(2)
C18 C16 P2 N1 -44.5(2)
C17 C16 P2 N1 -168.48(18)
C19 C16 P2 N1 74.16(18)
C18 C16 P2 C20 66.0(2)
C17 C16 P2 C20 -58.0(2)
C19 C16 P2 C20 -175.38(17)
C18 C16 P2 Pd1 -154.70(16)
C17 C16 P2 Pd1 81.29(19)
C19 C16 P2 Pd1 -36.06(18)
C1 P1 Pd1 C24 171.39(12)
C4 P1 Pd1 C24 57.05(13)
C10 P1 Pd1 C24 -72.54(12)
C1 P1 Pd1 P2 -1.29(8)
C4 P1 Pd1 P2 -115.63(10)
C10 P1 Pd1 P2 114.78(9)
N1 P2 Pd1 P1 1.91(7)
C20 P2 Pd1 P1 -111.20(10)
C16 P2 Pd1 P1 111.67(9)
N1 P2 Pd1 Cl1 176.74(7)
C20 P2 Pd1 Cl1 63.63(10)
C16 P2 Pd1 Cl1 -73.50(9)
